data_4081150
loop_
_publ_author_name
'Garc\?\'ia de la Arada, Isaac'
'D\?\'iez, Josefina'
'Gamasa, M. Pilar'
'Lastra, Elena'

_publ_section_title
;
 Organoruthenium Complexes Containing New Phosphorus--Carbon and
 Phosphorus--Carbon--Sulfur Ligands Generated in the Coordination Sphere
 by Nucleophilic Addition Reactions
;
_journal_issue 15
_journal_name_full Organometallics
_journal_page_first 4342
_journal_paper_doi 10.1021/om400487g
_journal_volume 32
_journal_year 2013
_chemical_compound_source synthesis
_chemical_formula_moiety 'C36 H41 P2 Ru, C24 H20 B, C H2 Cl2'
_chemical_formula_sum 'C61 H63 B Cl2 P2 Ru'
_chemical_formula_weight 1040.83
_chemical_name_systematic
;
 ?
;
_space_group_IT_number 2
_symmetry_cell_setting triclinic
_symmetry_Int_Tables_number 2
_symmetry_space_group_name_Hall '-P 1'
_symmetry_space_group_name_H-M 'P -1'
_atom_sites_solution_hydrogens geom
_atom_sites_solution_primary direct
_atom_sites_solution_secondary difmap
_audit_creation_method SHELXL-97
_cell_angle_alpha 89.795(5)
_cell_angle_beta 82.923(5)
_cell_angle_gamma 82.641(5)
_cell_formula_units_Z 2
_cell_length_a 10.771(5)
_cell_length_b 11.763(5)
_cell_length_c 20.591(5)
_cell_measurement_reflns_used 19581
_cell_measurement_temperature 150(2)
_cell_measurement_theta_max 74.5797
_cell_measurement_theta_min 3.7862
_cell_volume 2567.5(17)
_computing_cell_refinement
;
CrysAlisPro, Oxford Diffraction Ltd.,
Version 1.171.34.36 (release 02-08-2010 CrysAlis171 .NET)
(compiled Aug  2 2010,13:00:58)
;
_computing_data_collection
;
CrysAlisPro, Oxford Diffraction Ltd.,
Version 1.171.34.36 (release 02-08-2010 CrysAlis171 .NET)
(compiled Aug  2 2010,13:00:58)
;
_computing_data_reduction
;
CrysAlisPro, Oxford Diffraction Ltd.,
Version 1.171.34.36 (release 02-08-2010 CrysAlis171 .NET)
(compiled Aug  2 2010,13:00:58)
;
_computing_molecular_graphics 'PLATON (Spek, 2007)'
_computing_publication_material 'WinGX publication routines (Farrugia, 1999'
_computing_structure_refinement 'SHELXL-97 (Sheldrick, 2008)'
_computing_structure_solution SIR-2004
_diffrn_ambient_temperature 150(2)
_diffrn_detector_area_resol_mean 8.2640
_diffrn_measured_fraction_theta_full 0.993
_diffrn_measured_fraction_theta_max 0.955
_diffrn_measurement_device
; 
165 mm Onyx CCD detector in \k-geometry diffractometer
;
_diffrn_measurement_device_type 'Xcalibur, Onyx, Nova'
_diffrn_measurement_method '\w scans'
_diffrn_radiation_monochromator graphite
_diffrn_radiation_source 'Nova (Cu) X-ray Source'
_diffrn_radiation_type CuK\a
_diffrn_radiation_wavelength 1.54180
_diffrn_reflns_av_R_equivalents 0.0417
_diffrn_reflns_av_sigmaI/netI 0.0369
_diffrn_reflns_limit_h_max 12
_diffrn_reflns_limit_h_min -13
_diffrn_reflns_limit_k_max 14
_diffrn_reflns_limit_k_min -14
_diffrn_reflns_limit_l_max 25
_diffrn_reflns_limit_l_min -25
_diffrn_reflns_number 28944
_diffrn_reflns_theta_full 67.00
_diffrn_reflns_theta_max 74.75
_diffrn_reflns_theta_min 3.79
_exptl_absorpt_coefficient_mu 4.308
_exptl_absorpt_correction_T_max 1.00000
_exptl_absorpt_correction_T_min 0.61016
_exptl_absorpt_correction_type multi-scan
_exptl_absorpt_process_details
;
CrysAlisPro, Oxford Diffraction Ltd.,
Version 1.171.34.36 (release 02-08-2010 CrysAlis171 .NET)
(compiled Aug  2 2010,13:00:58)
Empirical absorption correction using spherical harmonics,
 implemented in SCALE3 ABSPACK scaling algorithm.
;
_exptl_crystal_colour Yellow
_exptl_crystal_density_diffrn 1.346
_exptl_crystal_density_method 'not measured'
_exptl_crystal_description prism
_exptl_crystal_F_000 1084
_exptl_crystal_size_max 0.156
_exptl_crystal_size_mid 0.09
_exptl_crystal_size_min 0.071
_refine_diff_density_max 0.393
_refine_diff_density_min -0.765
_refine_diff_density_rms 0.058
_refine_ls_extinction_method none
_refine_ls_goodness_of_fit_ref 1.025
_refine_ls_hydrogen_treatment mixed
_refine_ls_matrix_type full
_refine_ls_number_parameters 856
_refine_ls_number_reflns 10068
_refine_ls_number_restraints 0
_refine_ls_restrained_S_all 1.025
_refine_ls_R_factor_all 0.0361
_refine_ls_R_factor_gt 0.0318
_refine_ls_shift/su_max 0.001
_refine_ls_shift/su_mean 0.000
_refine_ls_structure_factor_coef Fsqd
_refine_ls_weighting_details 'calc w=1/[\s^2^(Fo^2^)+(0.0422P)^2^+1.1913P] where P=(Fo^2^+2Fc^2^)/3'
_refine_ls_weighting_scheme calc
_refine_ls_wR_factor_gt 0.0802
_refine_ls_wR_factor_ref 0.0836
_reflns_number_gt 9147
_reflns_number_total 10068
_reflns_threshold_expression >2\s(I)
_cod_data_source_file om400487g_si_002.cif
_cod_data_source_block 8-BPh4
_cod_database_code 4081150

loop_
_symmetry_equiv_pos_as_xyz
'x, y, z'
'-x, -y, -z'

loop_
_atom_site_label
_atom_site_type_symbol
_atom_site_fract_x
_atom_site_fract_y
_atom_site_fract_z
_atom_site_U_iso_or_equiv
_atom_site_adp_type
_atom_site_occupancy
_atom_site_symmetry_multiplicity
_atom_site_calc_flag
C1 C 0.0922(2) 0.2060(2) 0.70086(11) 0.0292(4) Uani 1 1 d
C2 C 0.0814(2) 0.1667(2) 0.76470(11) 0.0290(4) Uani 1 1 d
C3 C 0.0264(2) 0.2461(2) 0.82272(11) 0.0324(5) Uani 1 1 d
C4 C 0.2048(3) 0.1834(2) 0.91082(11) 0.0359(5) Uani 1 1 d
C5 C 0.3363(3) 0.1658(3) 0.93156(14) 0.0437(6) Uani 1 1 d
C6 C 0.1057(3) 0.2102(3) 0.97085(13) 0.0470(7) Uani 1 1 d
C7 C 0.1658(3) 0.43277(19) 0.87106(11) 0.0342(5) Uani 1 1 d
C8 C 0.2668(3) 0.4517(3) 0.91495(14) 0.0467(7) Uani 1 1 d
C9 C 0.0342(3) 0.4800(3) 0.90398(14) 0.0470(7) Uani 1 1 d
C10 C 0.3426(3) 0.36441(19) 0.59909(11) 0.0354(5) Uani 1 1 d
C11 C 0.2701(3) 0.3240(2) 0.55483(13) 0.0463(7) Uani 1 1 d
C12 C 0.3226(5) 0.3015(3) 0.48993(15) 0.0642(10) Uani 1 1 d
C13 C 0.4471(5) 0.3153(3) 0.47021(15) 0.0709(12) Uani 1 1 d
C14 C 0.5199(4) 0.3529(3) 0.51418(15) 0.0607(9) Uani 1 1 d
C15 C 0.4673(3) 0.3791(2) 0.57861(13) 0.0438(6) Uani 1 1 d
C16 C 0.3726(2) 0.48977(18) 0.71363(10) 0.0281(4) Uani 1 1 d
C17 C 0.4473(2) 0.4571(2) 0.76230(12) 0.0342(5) Uani 1 1 d
C18 C 0.5241(3) 0.5316(2) 0.78473(13) 0.0414(6) Uani 1 1 d
C19 C 0.5269(3) 0.6393(2) 0.75835(13) 0.0371(5) Uani 1 1 d
C20 C 0.4535(3) 0.6724(2) 0.70928(12) 0.0363(5) Uani 1 1 d
C21 C 0.3761(2) 0.5991(2) 0.68719(12) 0.0338(5) Uani 1 1 d
C22 C 0.1267(2) 0.48486(18) 0.67431(11) 0.0317(5) Uani 1 1 d
C23 C 0.1117(3) 0.5471(2) 0.61723(13) 0.0424(6) Uani 1 1 d
C24 C -0.0006(3) 0.6179(3) 0.61201(15) 0.0504(7) Uani 1 1 d
C25 C -0.0982(3) 0.6279(2) 0.66243(15) 0.0456(6) Uani 1 1 d
C26 C -0.0834(3) 0.5674(2) 0.71917(14) 0.0404(6) Uani 1 1 d
C27 C 0.0283(3) 0.4975(2) 0.72484(12) 0.0347(5) Uani 1 1 d
C28 C 0.4786(2) 0.1702(2) 0.70095(13) 0.0346(5) Uani 1 1 d
C29 C 0.4617(2) 0.1389(2) 0.76702(12) 0.0343(5) Uani 1 1 d
C30 C 0.3776(2) 0.05469(19) 0.77395(11) 0.0315(5) Uani 1 1 d
C31 C 0.3505(2) 0.02673(18) 0.71001(11) 0.0305(5) Uani 1 1 d
C32 C 0.4142(2) 0.09783(19) 0.66364(11) 0.0322(5) Uani 1 1 d
C33 C 0.4087(3) 0.0831(2) 0.59573(13) 0.0416(6) Uani 1 1 d
C34 C 0.3418(3) 0.0014(2) 0.57654(14) 0.0476(7) Uani 1 1 d
C35 C 0.2759(3) -0.0674(2) 0.62248(15) 0.0455(6) Uani 1 1 d
C36 C 0.2790(3) -0.0563(2) 0.68822(13) 0.0370(5) Uani 1 1 d
C37 C -0.0316(2) -0.11281(18) 0.83492(10) 0.0268(4) Uani 1 1 d
C38 C 0.0389(2) -0.20933(19) 0.80204(11) 0.0309(5) Uani 1 1 d
C39 C 0.1552(2) -0.2579(2) 0.81820(12) 0.0344(5) Uani 1 1 d
C40 C 0.2085(2) -0.2109(2) 0.86800(13) 0.0379(5) Uani 1 1 d
C41 C 0.1430(3) -0.1152(2) 0.90119(13) 0.0365(5) Uani 1 1 d
C42 C 0.0260(2) -0.06716(19) 0.88458(11) 0.0299(5) Uani 1 1 d
C43 C -0.2722(2) -0.15102(19) 0.85963(10) 0.0278(4) Uani 1 1 d
C44 C -0.2351(2) -0.26655(19) 0.87247(11) 0.0304(5) Uani 1 1 d
C45 C -0.3170(3) -0.3365(2) 0.90496(12) 0.0353(5) Uani 1 1 d
C46 C -0.4406(3) -0.2928(2) 0.92661(12) 0.0379(5) Uani 1 1 d
C47 C -0.4808(2) -0.1789(2) 0.91502(12) 0.0371(5) Uani 1 1 d
C48 C -0.3979(2) -0.1103(2) 0.88205(12) 0.0336(5) Uani 1 1 d
C49 C -0.1851(2) -0.07899(18) 0.73978(11) 0.0284(4) Uani 1 1 d
C50 C -0.2979(2) -0.09443(19) 0.71536(12) 0.0318(5) Uani 1 1 d
C51 C -0.3085(3) -0.0946(2) 0.64844(12) 0.0365(5) Uani 1 1 d
C52 C -0.2055(3) -0.0799(2) 0.60336(12) 0.0395(6) Uani 1 1 d
C53 C -0.0923(3) -0.0641(2) 0.62572(12) 0.0383(5) Uani 1 1 d
C54 C -0.0834(2) -0.0636(2) 0.69246(11) 0.0328(5) Uani 1 1 d
C55 C -0.2216(2) 0.06631(18) 0.84209(11) 0.0273(4) Uani 1 1 d
C56 C -0.2373(2) 0.15574(19) 0.79808(11) 0.0295(4) Uani 1 1 d
C57 C -0.2776(2) 0.2690(2) 0.81788(13) 0.0347(5) Uani 1 1 d
C58 C -0.3028(2) 0.2972(2) 0.88383(13) 0.0390(5) Uani 1 1 d
C59 C -0.2864(3) 0.2108(2) 0.92931(13) 0.0400(6) Uani 1 1 d
C60 C -0.2475(2) 0.0985(2) 0.90847(12) 0.0350(5) Uani 1 1 d
C61 C -0.1866(4) 0.2150(3) 0.60226(19) 0.0653(9) Uani 1 1 d
B1 B -0.1763(2) -0.0682(2) 0.81910(12) 0.0272(5) Uani 1 1 d
P1 P 0.17857(5) 0.28126(5) 0.84151(3) 0.02652(12) Uani 1 1 d
P2 P 0.27290(5) 0.38929(4) 0.68456(2) 0.02599(11) Uani 1 1 d
Ru1 Ru 0.274373(15) 0.214112(13) 0.738805(7) 0.02382(6) Uani 1 1 d
Cl1 Cl -0.10052(17) 0.19239(11) 0.52517(5) 0.1163(5) Uani 1 1 d
Cl2 Cl -0.20584(11) 0.35694(8) 0.62904(6) 0.0823(3) Uani 1 1 d
H1A H 0.051(3) 0.277(2) 0.6890(13) 0.033(7) Uiso 1 1 d
H1B H 0.111(3) 0.152(3) 0.6669(14) 0.040(7) Uiso 1 1 d
H2 H 0.093(3) 0.086(2) 0.7728(13) 0.035(7) Uiso 1 1 d
H3A H -0.024(3) 0.209(3) 0.8563(15) 0.046(8) Uiso 1 1 d
H3B H -0.030(3) 0.314(2) 0.8089(13) 0.036(7) Uiso 1 1 d
H4 H 0.189(3) 0.107(2) 0.8908(13) 0.033(7) Uiso 1 1 d
H5A H 0.356(4) 0.231(3) 0.9548(18) 0.070(11) Uiso 1 1 d
H5B H 0.403(4) 0.153(3) 0.8970(18) 0.061(10) Uiso 1 1 d
H5C H 0.344(5) 0.096(4) 0.960(2) 0.097(14) Uiso 1 1 d
H6A H 0.113(3) 0.147(3) 1.0003(17) 0.056(9) Uiso 1 1 d
H6B H 0.119(3) 0.278(3) 0.9946(15) 0.046(8) Uiso 1 1 d
H6C H 0.019(4) 0.220(3) 0.9589(18) 0.068(11) Uiso 1 1 d
H7 H 0.185(3) 0.473(2) 0.8299(13) 0.032(7) Uiso 1 1 d
H8A H 0.350(4) 0.424(3) 0.8962(16) 0.051(9) Uiso 1 1 d
H8B H 0.249(4) 0.417(3) 0.957(2) 0.074(11) Uiso 1 1 d
H8C H 0.266(3) 0.538(3) 0.9201(17) 0.065(10) Uiso 1 1 d
H9A H -0.034(3) 0.474(3) 0.8768(17) 0.056(9) Uiso 1 1 d
H9B H 0.031(3) 0.560(3) 0.9123(16) 0.055(9) Uiso 1 1 d
H9C H 0.011(4) 0.443(3) 0.9455(18) 0.066(10) Uiso 1 1 d
H11 H 0.183(3) 0.315(2) 0.5662(14) 0.039(8) Uiso 1 1 d
H12 H 0.276(4) 0.283(3) 0.4615(18) 0.063(11) Uiso 1 1 d
H13 H 0.479(4) 0.299(3) 0.4211(19) 0.071(11) Uiso 1 1 d
H14 H 0.612(4) 0.362(3) 0.5009(19) 0.071(11) Uiso 1 1 d
H15 H 0.517(3) 0.413(3) 0.6095(16) 0.050(9) Uiso 1 1 d
H17 H 0.447(3) 0.378(3) 0.7805(14) 0.046(8) Uiso 1 1 d
H18 H 0.578(3) 0.505(3) 0.8199(17) 0.060(10) Uiso 1 1 d
H19 H 0.584(3) 0.691(3) 0.7736(15) 0.047(8) Uiso 1 1 d
H20 H 0.452(3) 0.750(2) 0.6900(13) 0.038(7) Uiso 1 1 d
H21 H 0.327(3) 0.620(2) 0.6546(14) 0.036(7) Uiso 1 1 d
H23 H 0.181(3) 0.537(3) 0.5797(16) 0.050(8) Uiso 1 1 d
H24 H -0.008(3) 0.658(3) 0.5708(17) 0.062(10) Uiso 1 1 d
H25 H -0.172(3) 0.675(3) 0.6569(16) 0.052(9) Uiso 1 1 d
H26 H -0.149(3) 0.577(3) 0.7528(16) 0.052(9) Uiso 1 1 d
H27 H 0.037(3) 0.457(2) 0.7629(15) 0.041(8) Uiso 1 1 d
H28 H 0.536(3) 0.223(2) 0.6817(14) 0.039(7) Uiso 1 1 d
H29 H 0.502(3) 0.167(3) 0.8033(16) 0.050(8) Uiso 1 1 d
H30 H 0.352(3) 0.016(3) 0.8137(15) 0.046(8) Uiso 1 1 d
H33 H 0.455(3) 0.130(3) 0.5651(14) 0.043(8) Uiso 1 1 d
H34 H 0.339(3) -0.009(3) 0.5333(16) 0.051(9) Uiso 1 1 d
H35 H 0.233(3) -0.123(3) 0.6092(17) 0.059(10) Uiso 1 1 d
H36 H 0.237(3) -0.101(3) 0.7174(14) 0.039(7) Uiso 1 1 d
H38 H 0.004(3) -0.243(2) 0.7665(14) 0.039(7) Uiso 1 1 d
H39 H 0.200(3) -0.322(2) 0.7952(13) 0.033(7) Uiso 1 1 d
H40 H 0.287(3) -0.246(2) 0.8782(14) 0.040(8) Uiso 1 1 d
H41 H 0.176(3) -0.080(3) 0.9339(16) 0.051(9) Uiso 1 1 d
H42 H -0.016(3) 0.000(3) 0.9079(14) 0.040(7) Uiso 1 1 d
H44 H -0.151(3) -0.298(2) 0.8594(13) 0.030(6) Uiso 1 1 d
H45 H -0.287(3) -0.414(3) 0.9145(15) 0.046(8) Uiso 1 1 d
H46 H -0.494(3) -0.335(2) 0.9501(14) 0.038(7) Uiso 1 1 d
H47 H -0.567(3) -0.147(3) 0.9278(15) 0.045(8) Uiso 1 1 d
H48 H -0.430(3) -0.031(3) 0.8752(13) 0.038(7) Uiso 1 1 d
H50 H -0.366(3) -0.104(2) 0.7430(13) 0.032(7) Uiso 1 1 d
H51 H -0.383(3) -0.107(3) 0.6355(15) 0.043(8) Uiso 1 1 d
H52 H -0.211(3) -0.082(3) 0.5606(16) 0.047(8) Uiso 1 1 d
H53 H -0.022(3) -0.053(3) 0.5959(16) 0.051(9) Uiso 1 1 d
H54 H -0.005(3) -0.050(2) 0.7049(13) 0.031(7) Uiso 1 1 d
H56 H -0.222(3) 0.138(2) 0.7509(14) 0.034(7) Uiso 1 1 d
H57 H -0.288(3) 0.324(3) 0.7877(15) 0.045(8) Uiso 1 1 d
H58 H -0.330(3) 0.373(3) 0.8979(14) 0.042(8) Uiso 1 1 d
H59 H -0.303(3) 0.229(3) 0.9742(15) 0.044(8) Uiso 1 1 d
H60 H -0.243(3) 0.040(3) 0.9417(15) 0.046(8) Uiso 1 1 d
H61A H -0.137(4) 0.168(4) 0.634(2) 0.091(14) Uiso 1 1 d
H61B H -0.278(5) 0.200(4) 0.595(2) 0.099(15) Uiso 1 1 d

loop_
_atom_site_aniso_label
_atom_site_aniso_U_11
_atom_site_aniso_U_22
_atom_site_aniso_U_33
_atom_site_aniso_U_23
_atom_site_aniso_U_13
_atom_site_aniso_U_12
C1 0.0248(11) 0.0299(11) 0.0340(11) -0.0026(9) -0.0074(9) -0.0044(9)
C2 0.0205(11) 0.0321(11) 0.0351(11) -0.0014(9) -0.0010(9) -0.0084(9)
C3 0.0248(12) 0.0409(13) 0.0315(11) -0.0045(9) 0.0006(9) -0.0077(10)
C4 0.0447(15) 0.0345(12) 0.0304(11) 0.0039(9) -0.0060(10) -0.0110(10)
C5 0.0498(17) 0.0449(15) 0.0373(13) 0.0004(11) -0.0145(13) -0.0017(12)
C6 0.0564(19) 0.0551(17) 0.0298(12) 0.0064(11) 0.0009(12) -0.0143(14)
C7 0.0463(15) 0.0290(11) 0.0276(11) -0.0029(8) -0.0046(10) -0.0053(10)
C8 0.065(2) 0.0415(14) 0.0390(14) -0.0031(11) -0.0146(14) -0.0174(14)
C9 0.0579(19) 0.0422(15) 0.0362(14) -0.0092(11) 0.0020(13) 0.0043(13)
C10 0.0496(15) 0.0281(11) 0.0272(11) -0.0002(8) 0.0001(10) -0.0041(10)
C11 0.070(2) 0.0373(13) 0.0328(12) -0.0002(10) -0.0112(13) -0.0089(13)
C12 0.115(3) 0.0462(16) 0.0343(14) -0.0029(12) -0.0157(18) -0.0162(18)
C13 0.123(4) 0.0536(18) 0.0321(14) -0.0036(12) 0.0190(18) -0.022(2)
C14 0.078(2) 0.0511(17) 0.0463(16) -0.0028(13) 0.0246(16) -0.0154(16)
C15 0.0534(17) 0.0372(13) 0.0376(13) -0.0006(10) 0.0099(12) -0.0087(12)
C16 0.0266(11) 0.0289(10) 0.0279(10) -0.0023(8) 0.0008(8) -0.0037(8)
C17 0.0373(13) 0.0281(11) 0.0385(12) 0.0001(9) -0.0092(10) -0.0055(10)
C18 0.0476(16) 0.0344(12) 0.0457(14) -0.0006(10) -0.0158(12) -0.0085(11)
C19 0.0360(14) 0.0319(12) 0.0443(13) -0.0047(10) -0.0049(11) -0.0077(10)
C20 0.0401(14) 0.0297(11) 0.0386(12) -0.0007(9) 0.0013(10) -0.0083(10)
C21 0.0352(13) 0.0328(12) 0.0333(11) 0.0024(9) -0.0029(10) -0.0055(10)
C22 0.0349(13) 0.0244(10) 0.0371(12) 0.0013(8) -0.0111(10) -0.0023(9)
C23 0.0440(16) 0.0410(13) 0.0427(14) 0.0130(11) -0.0092(12) -0.0039(11)
C24 0.0536(18) 0.0461(15) 0.0525(16) 0.0135(12) -0.0181(14) 0.0008(13)
C25 0.0456(16) 0.0338(13) 0.0581(16) -0.0017(11) -0.0214(13) 0.0074(11)
C26 0.0371(14) 0.0381(13) 0.0447(14) -0.0132(10) -0.0082(12) 0.0030(10)
C27 0.0400(14) 0.0311(11) 0.0339(12) -0.0018(9) -0.0121(10) -0.0010(10)
C28 0.0215(11) 0.0324(11) 0.0480(13) -0.0006(10) 0.0019(10) -0.0022(9)
C29 0.0239(12) 0.0360(12) 0.0421(13) -0.0007(9) -0.0078(10) 0.0035(9)
C30 0.0286(12) 0.0291(11) 0.0356(12) 0.0052(9) -0.0073(9) 0.0035(9)
C31 0.0271(12) 0.0261(10) 0.0367(11) -0.0008(8) -0.0020(9) 0.0007(9)
C32 0.0276(12) 0.0295(11) 0.0356(11) -0.0010(9) 0.0039(9) 0.0036(9)
C33 0.0469(16) 0.0356(13) 0.0372(13) -0.0014(10) 0.0036(11) 0.0057(11)
C34 0.0608(19) 0.0418(14) 0.0369(13) -0.0086(11) -0.0124(13) 0.0128(13)
C35 0.0516(17) 0.0303(12) 0.0558(16) -0.0103(11) -0.0184(13) 0.0022(11)
C36 0.0341(13) 0.0274(11) 0.0487(14) -0.0013(10) -0.0051(11) -0.0008(10)
C37 0.0251(11) 0.0275(10) 0.0284(10) 0.0027(8) -0.0017(8) -0.0077(8)
C38 0.0280(12) 0.0318(11) 0.0336(11) -0.0017(9) -0.0036(9) -0.0061(9)
C39 0.0299(12) 0.0297(11) 0.0417(13) 0.0009(9) 0.0001(10) -0.0009(9)
C40 0.0282(13) 0.0346(12) 0.0530(15) 0.0077(10) -0.0123(11) -0.0050(10)
C41 0.0372(14) 0.0349(12) 0.0414(13) 0.0042(10) -0.0161(11) -0.0091(10)
C42 0.0313(12) 0.0277(11) 0.0318(11) 0.0009(8) -0.0052(9) -0.0067(9)
C43 0.0260(11) 0.0313(11) 0.0274(10) -0.0016(8) -0.0052(8) -0.0068(9)
C44 0.0296(12) 0.0313(11) 0.0315(11) -0.0027(8) -0.0055(9) -0.0067(9)
C45 0.0418(14) 0.0309(12) 0.0359(12) 0.0001(9) -0.0084(10) -0.0111(10)
C46 0.0378(14) 0.0439(13) 0.0354(12) 0.0017(10) -0.0030(10) -0.0201(11)
C47 0.0268(13) 0.0459(14) 0.0397(13) 0.0000(10) -0.0037(10) -0.0089(10)
C48 0.0267(12) 0.0364(12) 0.0386(12) 0.0013(9) -0.0057(10) -0.0060(10)
C49 0.0298(12) 0.0244(10) 0.0314(11) -0.0017(8) -0.0059(9) -0.0035(8)
C50 0.0309(13) 0.0286(11) 0.0361(12) -0.0026(9) -0.0066(10) -0.0023(9)
C51 0.0385(14) 0.0314(11) 0.0414(13) -0.0039(9) -0.0169(11) 0.0001(10)
C52 0.0547(17) 0.0364(12) 0.0290(12) -0.0017(9) -0.0128(11) -0.0043(11)
C53 0.0440(15) 0.0373(12) 0.0323(12) -0.0011(9) 0.0000(11) -0.0050(11)
C54 0.0326(13) 0.0334(11) 0.0334(11) -0.0006(9) -0.0057(10) -0.0067(10)
C55 0.0193(10) 0.0302(10) 0.0325(11) -0.0014(8) -0.0026(8) -0.0045(8)
C56 0.0230(11) 0.0323(11) 0.0344(11) -0.0004(9) -0.0058(9) -0.0055(9)
C57 0.0273(12) 0.0300(11) 0.0477(14) 0.0038(10) -0.0097(10) -0.0025(9)
C58 0.0330(13) 0.0289(12) 0.0522(15) -0.0068(10) 0.0017(11) 0.0005(10)
C59 0.0402(15) 0.0380(13) 0.0382(13) -0.0074(10) 0.0075(11) -0.0027(11)
C60 0.0368(13) 0.0323(12) 0.0342(12) 0.0007(9) 0.0026(10) -0.0045(10)
C61 0.078(3) 0.0542(19) 0.061(2) -0.0058(15) 0.0065(19) -0.0106(18)
B1 0.0244(12) 0.0282(11) 0.0293(11) -0.0010(9) -0.0027(9) -0.0048(9)
P1 0.0269(3) 0.0284(3) 0.0247(2) -0.00038(19) -0.0023(2) -0.0061(2)
P2 0.0275(3) 0.0251(2) 0.0251(2) 0.00067(18) -0.0024(2) -0.0035(2)
Ru1 0.02211(9) 0.02384(9) 0.02557(9) 0.00032(5) -0.00179(6) -0.00432(6)
Cl1 0.1803(15) 0.0902(7) 0.0654(6) 0.0025(5) 0.0451(8) -0.0257(8)
Cl2 0.0953(8) 0.0536(5) 0.1033(7) -0.0162(4) -0.0428(6) -0.0001(5)

loop_
_atom_type_symbol
_atom_type_description
_atom_type_scat_dispersion_real
_atom_type_scat_dispersion_imag
_atom_type_scat_source
C C 0.0181 0.0091 'International Tables Vol C Tables 4.2.6.8 and 6.1.1.4'
H H 0.0000 0.0000 'International Tables Vol C Tables 4.2.6.8 and 6.1.1.4'
B B 0.0090 0.0039 'International Tables Vol C Tables 4.2.6.8 and 6.1.1.4'
P P 0.2955 0.4335 'International Tables Vol C Tables 4.2.6.8 and 6.1.1.4'
Ru Ru 0.0552 3.2960 'International Tables Vol C Tables 4.2.6.8 and 6.1.1.4'
Cl Cl 0.3639 0.7018 'International Tables Vol C Tables 4.2.6.8 and 6.1.1.4'

loop_
_geom_angle_atom_site_label_1
_geom_angle_atom_site_label_2
_geom_angle_atom_site_label_3
_geom_angle
C2 C1 Ru1 72.09(13)
C2 C1 H1A 122.7(16)
Ru1 C1 H1A 114.7(17)
C2 C1 H1B 118.1(18)
Ru1 C1 H1B 104.7(19)
H1A C1 H1B 114(2)
C1 C2 C3 121.8(2)
C1 C2 Ru1 71.43(13)
C3 C2 Ru1 103.57(14)
C1 C2 H2 119.9(16)
C3 C2 H2 117.2(16)
Ru1 C2 H2 105.2(17)
C2 C3 P1 95.28(15)
C2 C3 H3A 113.3(18)
P1 C3 H3A 117.3(19)
C2 C3 H3B 111.6(16)
P1 C3 H3B 113.4(16)
H3A C3 H3B 106(2)
C5 C4 C6 110.2(2)
C5 C4 P1 117.31(18)
C6 C4 P1 113.1(2)
C5 C4 H4 107.6(16)
C6 C4 H4 107.2(15)
P1 C4 H4 100.4(15)
C4 C5 H5A 113(2)
C4 C5 H5B 115(2)
H5A C5 H5B 104(3)
C4 C5 H5C 109(3)
H5A C5 H5C 109(3)
H5B C5 H5C 106(3)
C4 C6 H6A 108(2)
C4 C6 H6B 112.3(19)
H6A C6 H6B 108(3)
C4 C6 H6C 112(2)
H6A C6 H6C 107(3)
H6B C6 H6C 109(3)
C9 C7 C8 110.8(2)
C9 C7 P1 113.75(19)
C8 C7 P1 112.87(19)
C9 C7 H7 109.6(16)
C8 C7 H7 107.8(16)
P1 C7 H7 101.4(15)
C7 C8 H8A 113(2)
C7 C8 H8B 110(2)
H8A C8 H8B 110(3)
C7 C8 H8C 108(2)
H8A C8 H8C 105(3)
H8B C8 H8C 111(3)
C7 C9 H9A 114(2)
C7 C9 H9B 109(2)
H9A C9 H9B 105(3)
C7 C9 H9C 113(2)
H9A C9 H9C 107(3)
H9B C9 H9C 108(3)
C15 C10 C11 119.6(2)
C15 C10 P2 121.6(2)
C11 C10 P2 118.7(2)
C10 C11 C12 119.6(3)
C10 C11 H11 122.7(18)
C12 C11 H11 117.6(18)
C13 C12 C11 120.3(3)
C13 C12 H12 120(3)
C11 C12 H12 120(3)
C14 C13 C12 120.2(3)
C14 C13 H13 124(2)
C12 C13 H13 116(2)
C13 C14 C15 120.0(3)
C13 C14 H14 121(2)
C15 C14 H14 119(2)
C10 C15 C14 120.2(3)
C10 C15 H15 119.2(19)
C14 C15 H15 120.5(19)
C17 C16 C21 118.5(2)
C17 C16 P2 119.96(17)
C21 C16 P2 121.57(18)
C16 C17 C18 120.9(2)
C16 C17 H17 118.6(18)
C18 C17 H17 120.5(18)
C19 C18 C17 120.2(2)
C19 C18 H18 121(2)
C17 C18 H18 119(2)
C18 C19 C20 119.4(2)
C18 C19 H19 119.6(18)
C20 C19 H19 121.0(18)
C19 C20 C21 120.7(2)
C19 C20 H20 121.2(17)
C21 C20 H20 118.1(17)
C20 C21 C16 120.4(2)
C20 C21 H21 121.4(18)
C16 C21 H21 118.2(18)
C27 C22 C23 118.1(2)
C27 C22 P2 119.58(18)
C23 C22 P2 122.3(2)
C24 C23 C22 120.0(3)
C24 C23 H23 121.2(18)
C22 C23 H23 118.7(19)
C25 C24 C23 121.1(3)
C25 C24 H24 121(2)
C23 C24 H24 117(2)
C24 C25 C26 119.1(3)
C24 C25 H25 119(2)
C26 C25 H25 122(2)
C25 C26 C27 120.1(3)
C25 C26 H26 118(2)
C27 C26 H26 122(2)
C22 C27 C26 121.6(2)
C22 C27 H27 119.0(19)
C26 C27 H27 119.4(19)
C29 C28 C32 108.9(2)
C29 C28 Ru1 71.87(14)
C32 C28 Ru1 75.30(14)
C29 C28 H28 126.0(17)
C32 C28 H28 124.5(16)
Ru1 C28 H28 126.5(17)
C28 C29 C30 108.4(2)
C28 C29 Ru1 71.58(14)
C30 C29 Ru1 70.67(14)
C28 C29 H29 127.6(19)
C30 C29 H29 124.0(19)
Ru1 C29 H29 124.8(19)
C29 C30 C31 107.9(2)
C29 C30 Ru1 72.19(14)
C31 C30 Ru1 74.75(13)
C29 C30 H30 126.1(19)
C31 C30 H30 125.7(19)
Ru1 C30 H30 124.5(19)
C36 C31 C30 131.5(2)
C36 C31 C32 120.3(2)
C30 C31 C32 108.2(2)
C36 C31 Ru1 125.80(17)
C30 C31 Ru1 68.42(12)
C32 C31 Ru1 73.11(13)
C33 C32 C31 119.8(2)
C33 C32 C28 133.7(2)
C31 C32 C28 106.4(2)
C33 C32 Ru1 128.22(18)
C31 C32 Ru1 70.83(13)
C28 C32 Ru1 67.97(13)
C34 C33 C32 118.4(2)
C34 C33 H33 123.1(17)
C32 C33 H33 118.5(18)
C33 C34 C35 122.0(3)
C33 C34 H34 119(2)
C35 C34 H34 119(2)
C36 C35 C34 121.6(3)
C36 C35 H35 117(2)
C34 C35 H35 121(2)
C35 C36 C31 118.0(2)
C35 C36 H36 121.2(18)
C31 C36 H36 120.8(18)
C42 C37 C38 114.9(2)
C42 C37 B1 124.3(2)
C38 C37 B1 120.57(19)
C39 C38 C37 123.0(2)
C39 C38 H38 119.1(17)
C37 C38 H38 117.9(17)
C40 C39 C38 120.3(2)
C40 C39 H39 119.0(17)
C38 C39 H39 120.6(17)
C41 C40 C39 118.6(2)
C41 C40 H40 122.8(17)
C39 C40 H40 118.7(17)
C40 C41 C42 120.6(2)
C40 C41 H41 121(2)
C42 C41 H41 118(2)
C41 C42 C37 122.6(2)
C41 C42 H42 118.2(18)
C37 C42 H42 119.2(18)
C48 C43 C44 115.1(2)
C48 C43 B1 121.8(2)
C44 C43 B1 123.0(2)
C45 C44 C43 122.8(2)
C45 C44 H44 118.7(16)
C43 C44 H44 118.6(16)
C46 C45 C44 120.3(2)
C46 C45 H45 119.3(19)
C44 C45 H45 120.3(19)
C47 C46 C45 118.7(2)
C47 C46 H46 118.7(19)
C45 C46 H46 122.5(19)
C46 C47 C48 120.2(2)
C46 C47 H47 120.6(19)
C48 C47 H47 119.1(19)
C47 C48 C43 122.9(2)
C47 C48 H48 117.2(17)
C43 C48 H48 119.9(18)
C54 C49 C50 115.6(2)
C54 C49 B1 122.1(2)
C50 C49 B1 122.1(2)
C51 C50 C49 122.3(2)
C51 C50 H50 117.8(18)
C49 C50 H50 119.9(18)
C52 C51 C50 120.2(2)
C52 C51 H51 121.3(19)
C50 C51 H51 118.4(19)
C51 C52 C53 119.1(2)
C51 C52 H52 121(2)
C53 C52 H52 120(2)
C52 C53 C54 120.1(2)
C52 C53 H53 120(2)
C54 C53 H53 120(2)
C53 C54 C49 122.8(2)
C53 C54 H54 116.5(16)
C49 C54 H54 120.7(16)
C56 C55 C60 115.2(2)
C56 C55 B1 123.24(19)
C60 C55 B1 121.6(2)
C57 C56 C55 122.9(2)
C57 C56 H56 118.1(16)
C55 C56 H56 118.9(16)
C58 C57 C56 120.1(2)
C58 C57 H57 119.7(19)
C56 C57 H57 120.2(19)
C57 C58 C59 118.7(2)
C57 C58 H58 121.2(18)
C59 C58 H58 120.1(18)
C60 C59 C58 120.1(2)
C60 C59 H59 120.7(18)
C58 C59 H59 119.1(18)
C59 C60 C55 122.9(2)
C59 C60 H60 117.5(18)
C55 C60 H60 119.5(18)
Cl2 C61 Cl1 113.6(2)
Cl2 C61 H61A 107(3)
Cl1 C61 H61A 107(3)
Cl2 C61 H61B 104(3)
Cl1 C61 H61B 103(3)
H61A C61 H61B 122(4)
C55 B1 C37 111.96(17)
C55 B1 C49 108.31(18)
C37 B1 C49 110.30(18)
C55 B1 C43 109.16(18)
C37 B1 C43 107.74(18)
C49 B1 C43 109.33(17)
C3 P1 C4 100.44(12)
C3 P1 C7 111.21(12)
C4 P1 C7 109.07(11)
C3 P1 Ru1 90.71(8)
C4 P1 Ru1 115.85(9)
C7 P1 Ru1 124.89(8)
C10 P2 C16 102.04(11)
C10 P2 C22 101.18(11)
C16 P2 C22 102.13(11)
C10 P2 Ru1 109.56(8)
C16 P2 Ru1 115.87(8)
C22 P2 Ru1 123.24(8)
C1 Ru1 C30 119.08(9)
C1 Ru1 C2 36.48(9)
C30 Ru1 C2 96.73(9)
C1 Ru1 C28 136.28(9)
C30 Ru1 C28 61.86(9)
C2 Ru1 C28 151.67(9)
C1 Ru1 C29 154.21(9)
C30 Ru1 C29 37.14(9)
C2 Ru1 C29 131.81(9)
C28 Ru1 C29 36.55(9)
C1 Ru1 C31 93.61(9)
C30 Ru1 C31 36.83(9)
C2 Ru1 C31 90.68(9)
C28 Ru1 C31 61.01(8)
C29 Ru1 C31 60.96(9)
C1 Ru1 P1 93.38(7)
C30 Ru1 P1 96.13(7)
C2 Ru1 P1 66.26(6)
C28 Ru1 P1 130.29(7)
C29 Ru1 P1 98.64(7)
C31 Ru1 P1 126.55(6)
C1 Ru1 C32 101.81(9)
C30 Ru1 C32 61.26(9)
C2 Ru1 C32 118.08(9)
C28 Ru1 C32 36.73(9)
C29 Ru1 C32 60.80(9)
C31 Ru1 C32 36.06(8)
P1 Ru1 C32 156.87(6)
C1 Ru1 P2 84.95(6)
C30 Ru1 P2 150.78(7)
C2 Ru1 P2 112.24(6)
C28 Ru1 P2 89.48(6)
C29 Ru1 P2 115.30(7)
C31 Ru1 P2 134.51(6)
P1 Ru1 P2 98.89(3)
C32 Ru1 P2 99.74(6)

loop_
_geom_bond_atom_site_label_1
_geom_bond_atom_site_label_2
_geom_bond_distance
C1 C2 1.388(3)
C1 Ru1 2.213(2)
C1 H1A 0.94(3)
C1 H1B 0.93(3)
C2 C3 1.530(3)
C2 Ru1 2.222(2)
C2 H2 0.95(3)
C3 P1 1.828(3)
C3 H3A 0.96(3)
C3 H3B 1.00(3)
C4 C5 1.518(4)
C4 C6 1.535(4)
C4 P1 1.856(2)
C4 H4 1.04(3)
C5 H5A 0.96(4)
C5 H5B 0.94(4)
C5 H5C 1.00(5)
C6 H6A 0.96(4)
C6 H6B 0.97(3)
C6 H6C 0.99(4)
C7 C9 1.530(4)
C7 C8 1.534(4)
C7 P1 1.868(2)
C7 H7 0.98(3)
C8 H8A 0.95(4)
C8 H8B 0.97(4)
C8 H8C 1.02(4)
C9 H9A 0.99(4)
C9 H9B 0.95(3)
C9 H9C 0.97(4)
C10 C15 1.390(4)
C10 C11 1.393(4)
C10 P2 1.835(2)
C11 C12 1.398(4)
C11 H11 0.95(3)
C12 C13 1.381(6)
C12 H12 0.87(4)
C13 C14 1.378(6)
C13 H13 1.04(4)
C14 C15 1.396(4)
C14 H14 1.01(4)
C15 H15 0.99(3)
C16 C17 1.385(3)
C16 C21 1.398(3)
C16 P2 1.843(2)
C17 C18 1.396(3)
C17 H17 1.01(3)
C18 C19 1.380(4)
C18 H18 1.01(4)
C19 C20 1.383(4)
C19 H19 0.99(3)
C20 C21 1.388(3)
C20 H20 0.99(3)
C21 H21 0.92(3)
C22 C27 1.384(4)
C22 C23 1.398(3)
C22 P2 1.848(3)
C23 C24 1.393(4)
C23 H23 1.00(3)
C24 C25 1.378(5)
C24 H24 0.98(4)
C25 C26 1.381(4)
C25 H25 0.92(3)
C26 C27 1.385(4)
C26 H26 0.92(4)
C27 H27 0.92(3)
C28 C29 1.404(4)
C28 C32 1.443(3)
C28 Ru1 2.237(3)
C28 H28 0.98(3)
C29 C30 1.421(3)
C29 Ru1 2.241(3)
C29 H29 0.99(3)
C30 C31 1.432(3)
C30 Ru1 2.221(2)
C30 H30 0.96(3)
C31 C36 1.425(3)
C31 C32 1.436(3)
C31 Ru1 2.304(2)
C32 C33 1.419(4)
C32 Ru1 2.334(2)
C33 C34 1.360(4)
C33 H33 0.97(3)
C34 C35 1.424(4)
C34 H34 0.91(3)
C35 C36 1.365(4)
C35 H35 0.91(4)
C36 H36 0.91(3)
C37 C42 1.402(3)
C37 C38 1.408(3)
C37 B1 1.650(3)
C38 C39 1.388(4)
C38 H38 0.97(3)
C39 C40 1.384(4)
C39 H39 0.94(3)
C40 C41 1.384(4)
C40 H40 0.94(3)
C41 C42 1.395(4)
C41 H41 0.92(3)
C42 H42 0.96(3)
C43 C48 1.399(3)
C43 C44 1.400(3)
C43 B1 1.659(3)
C44 C45 1.393(3)
C44 H44 0.94(3)
C45 C46 1.384(4)
C45 H45 0.96(3)
C46 C47 1.384(4)
C46 H46 0.90(3)
C47 C48 1.393(3)
C47 H47 0.96(3)
C48 H48 0.97(3)
C49 C54 1.403(3)
C49 C50 1.404(3)
C49 B1 1.654(3)
C50 C51 1.397(3)
C50 H50 0.89(3)
C51 C52 1.384(4)
C51 H51 0.91(3)
C52 C53 1.389(4)
C52 H52 0.89(3)
C53 C54 1.389(3)
C53 H53 0.94(3)
C54 H54 0.94(3)
C55 C56 1.394(3)
C55 C60 1.404(3)
C55 B1 1.648(3)
C56 C57 1.394(3)
C56 H56 0.98(3)
C57 C58 1.385(4)
C57 H57 0.91(3)
C58 C59 1.389(4)
C58 H58 0.94(3)
C59 C60 1.387(3)
C59 H59 0.94(3)
C60 H60 0.97(3)
C61 Cl2 1.739(4)
C61 Cl1 1.740(4)
C61 H61A 1.01(5)
C61 H61B 1.05(5)
P1 Ru1 2.3295(7)
P2 Ru1 2.3396(9)

loop_
_geom_torsion_atom_site_label_1
_geom_torsion_atom_site_label_2
_geom_torsion_atom_site_label_3
_geom_torsion_atom_site_label_4
_geom_torsion
Ru1 C1 C2 C3 94.8(2)
C1 C2 C3 P1 -94.4(2)
Ru1 C2 C3 P1 -18.00(15)
C15 C10 C11 C12 -1.6(4)
P2 C10 C11 C12 -178.3(2)
C10 C11 C12 C13 2.3(5)
C11 C12 C13 C14 -0.9(5)
C12 C13 C14 C15 -1.2(5)
C11 C10 C15 C14 -0.4(4)
P2 C10 C15 C14 176.1(2)
C13 C14 C15 C10 1.8(5)
C21 C16 C17 C18 0.3(4)
P2 C16 C17 C18 179.6(2)
C16 C17 C18 C19 -0.2(4)
C17 C18 C19 C20 -0.4(4)
C18 C19 C20 C21 1.0(4)
C19 C20 C21 C16 -1.0(4)
C17 C16 C21 C20 0.3(4)
P2 C16 C21 C20 -179.00(19)
C27 C22 C23 C24 -1.0(4)
P2 C22 C23 C24 180.0(2)
C22 C23 C24 C25 0.0(4)
C23 C24 C25 C26 0.7(4)
C24 C25 C26 C27 -0.2(4)
C23 C22 C27 C26 1.5(4)
P2 C22 C27 C26 -179.47(19)
C25 C26 C27 C22 -0.9(4)
C32 C28 C29 C30 -5.4(3)
Ru1 C28 C29 C30 61.43(17)
C32 C28 C29 Ru1 -66.79(17)
C28 C29 C30 C31 4.8(3)
Ru1 C29 C30 C31 66.81(16)
C28 C29 C30 Ru1 -62.00(17)
C29 C30 C31 C36 175.6(2)
Ru1 C30 C31 C36 -119.3(3)
C29 C30 C31 C32 -2.4(3)
Ru1 C30 C31 C32 62.69(17)
C29 C30 C31 Ru1 -65.10(16)
C36 C31 C32 C33 -1.7(4)
C30 C31 C32 C33 176.5(2)
Ru1 C31 C32 C33 -123.8(2)
C36 C31 C32 C28 -179.1(2)
C30 C31 C32 C28 -0.8(3)
Ru1 C31 C32 C28 58.90(16)
C36 C31 C32 Ru1 122.0(2)
C30 C31 C32 Ru1 -59.71(16)
C29 C28 C32 C33 -173.0(3)
Ru1 C28 C32 C33 122.4(3)
C29 C28 C32 C31 3.8(3)
Ru1 C28 C32 C31 -60.75(16)
C29 C28 C32 Ru1 64.55(17)
C31 C32 C33 C34 0.4(4)
C28 C32 C33 C34 176.8(3)
Ru1 C32 C33 C34 -87.9(3)
C32 C33 C34 C35 1.2(4)
C33 C34 C35 C36 -1.5(4)
C34 C35 C36 C31 0.1(4)
C30 C31 C36 C35 -176.3(3)
C32 C31 C36 C35 1.5(4)
Ru1 C31 C36 C35 91.8(3)
C42 C37 C38 C39 1.5(3)
B1 C37 C38 C39 -172.9(2)
C37 C38 C39 C40 -1.0(4)
C38 C39 C40 C41 0.3(4)
C39 C40 C41 C42 -0.2(4)
C40 C41 C42 C37 0.8(4)
C38 C37 C42 C41 -1.4(3)
B1 C37 C42 C41 172.8(2)
C48 C43 C44 C45 0.2(3)
B1 C43 C44 C45 -178.2(2)
C43 C44 C45 C46 -0.5(4)
C44 C45 C46 C47 0.3(4)
C45 C46 C47 C48 0.1(4)
C46 C47 C48 C43 -0.4(4)
C44 C43 C48 C47 0.2(3)
B1 C43 C48 C47 178.7(2)
C54 C49 C50 C51 0.1(3)
B1 C49 C50 C51 174.8(2)
C49 C50 C51 C52 0.4(4)
C50 C51 C52 C53 -0.5(4)
C51 C52 C53 C54 0.2(4)
C52 C53 C54 C49 0.3(4)
C50 C49 C54 C53 -0.4(3)
B1 C49 C54 C53 -175.2(2)
C60 C55 C56 C57 -1.0(3)
B1 C55 C56 C57 179.0(2)
C55 C56 C57 C58 0.7(4)
C56 C57 C58 C59 0.3(4)
C57 C58 C59 C60 -1.0(4)
C58 C59 C60 C55 0.7(4)
C56 C55 C60 C59 0.3(4)
B1 C55 C60 C59 -179.7(2)
C56 C55 B1 C37 109.5(2)
C60 C55 B1 C37 -70.5(3)
C56 C55 B1 C49 -12.3(3)
C60 C55 B1 C49 167.6(2)
C56 C55 B1 C43 -131.3(2)
C60 C55 B1 C43 48.7(3)
C42 C37 B1 C55 26.0(3)
C38 C37 B1 C55 -160.11(19)
C42 C37 B1 C49 146.7(2)
C38 C37 B1 C49 -39.4(3)
C42 C37 B1 C43 -94.0(2)
C38 C37 B1 C43 79.8(2)
C54 C49 B1 C55 89.8(2)
C50 C49 B1 C55 -84.6(2)
C54 C49 B1 C37 -33.0(3)
C50 C49 B1 C37 152.6(2)
C54 C49 B1 C43 -151.3(2)
C50 C49 B1 C43 34.3(3)
C48 C43 B1 C55 28.3(3)
C44 C43 B1 C55 -153.4(2)
C48 C43 B1 C37 150.1(2)
C44 C43 B1 C37 -31.6(3)
C48 C43 B1 C49 -90.0(2)
C44 C43 B1 C49 88.3(3)
C2 C3 P1 C4 -99.82(16)
C2 C3 P1 C7 144.84(15)
C2 C3 P1 Ru1 16.65(14)
C5 C4 P1 C3 166.4(2)
C6 C4 P1 C3 -63.6(2)
C5 C4 P1 C7 -76.6(2)
C6 C4 P1 C7 53.4(2)
C5 C4 P1 Ru1 70.5(2)
C6 C4 P1 Ru1 -159.49(16)
C9 C7 P1 C3 27.0(2)
C8 C7 P1 C3 154.32(19)
C9 C7 P1 C4 -82.9(2)
C8 C7 P1 C4 44.4(2)
C9 C7 P1 Ru1 133.65(16)
C8 C7 P1 Ru1 -99.01(19)
C15 C10 P2 C16 24.4(2)
C11 C10 P2 C16 -159.0(2)
C15 C10 P2 C22 129.6(2)
C11 C10 P2 C22 -53.9(2)
C15 C10 P2 Ru1 -98.9(2)
C11 C10 P2 Ru1 77.7(2)
C17 C16 P2 C10 -115.6(2)
C21 C16 P2 C10 63.7(2)
C17 C16 P2 C22 140.0(2)
C21 C16 P2 C22 -40.7(2)
C17 C16 P2 Ru1 3.4(2)
C21 C16 P2 Ru1 -177.33(16)
C27 C22 P2 C10 160.96(19)
C23 C22 P2 C10 -20.0(2)
C27 C22 P2 C16 -93.97(19)
C23 C22 P2 C16 85.1(2)
C27 C22 P2 Ru1 38.4(2)
C23 C22 P2 Ru1 -142.53(18)
C2 C1 Ru1 C30 58.22(16)
C2 C1 Ru1 C28 136.72(15)
C2 C1 Ru1 C29 77.2(2)
C2 C1 Ru1 C31 86.26(14)
C2 C1 Ru1 P1 -40.71(13)
C2 C1 Ru1 C32 121.74(14)
C2 C1 Ru1 P2 -139.34(13)
C29 C30 Ru1 C1 166.44(14)
C31 C30 Ru1 C1 51.51(16)
C29 C30 Ru1 C2 -162.97(14)
C31 C30 Ru1 C2 82.10(14)
C29 C30 Ru1 C28 36.62(14)
C31 C30 Ru1 C28 -78.31(15)
C31 C30 Ru1 C29 -114.9(2)
C29 C30 Ru1 C31 114.9(2)
C29 C30 Ru1 P1 -96.23(14)
C31 C30 Ru1 P1 148.83(13)
C29 C30 Ru1 C32 78.62(15)
C31 C30 Ru1 C32 -36.32(13)
C29 C30 Ru1 P2 24.5(2)
C31 C30 Ru1 P2 -90.49(17)
C3 C2 Ru1 C1 -119.4(2)
C1 C2 Ru1 C30 -131.58(14)
C3 C2 Ru1 C30 109.05(16)
C1 C2 Ru1 C28 -93.0(2)
C3 C2 Ru1 C28 147.59(18)
C1 C2 Ru1 C29 -145.30(14)
C3 C2 Ru1 C29 95.32(18)
C1 C2 Ru1 C31 -95.15(14)
C3 C2 Ru1 C31 145.48(16)
C1 C2 Ru1 P1 134.66(15)
C3 C2 Ru1 P1 15.29(13)
C1 C2 Ru1 C32 -70.65(16)
C3 C2 Ru1 C32 169.98(14)
C1 C2 Ru1 P2 44.52(14)
C3 C2 Ru1 P2 -74.85(16)
C29 C28 Ru1 C1 -140.99(15)
C32 C28 Ru1 C1 -25.0(2)
C29 C28 Ru1 C30 -37.21(14)
C32 C28 Ru1 C30 78.75(15)
C29 C28 Ru1 C2 -81.8(2)
C32 C28 Ru1 C2 34.2(3)
C32 C28 Ru1 C29 116.0(2)
C29 C28 Ru1 C31 -79.37(15)
C32 C28 Ru1 C31 36.60(13)
C29 C28 Ru1 P1 35.64(17)
C32 C28 Ru1 P1 151.61(11)
C29 C28 Ru1 C32 -116.0(2)
C29 C28 Ru1 P2 136.88(14)
C32 C28 Ru1 P2 -107.16(13)
C28 C29 Ru1 C1 89.9(2)
C30 C29 Ru1 C1 -28.1(3)
C28 C29 Ru1 C30 118.0(2)
C28 C29 Ru1 C2 140.94(14)
C30 C29 Ru1 C2 22.98(19)
C30 C29 Ru1 C28 -118.0(2)
C28 C29 Ru1 C31 79.52(15)
C30 C29 Ru1 C31 -38.44(14)
C28 C29 Ru1 P1 -153.28(13)
C30 C29 Ru1 P1 88.75(14)
C28 C29 Ru1 C32 38.02(14)
C30 C29 Ru1 C32 -79.94(15)
C28 C29 Ru1 P2 -49.12(15)
C30 C29 Ru1 P2 -167.09(12)
C36 C31 Ru1 C1 -10.3(2)
C30 C31 Ru1 C1 -136.74(14)
C32 C31 Ru1 C1 105.18(15)
C36 C31 Ru1 C30 126.4(3)
C32 C31 Ru1 C30 -118.1(2)
C36 C31 Ru1 C2 26.1(2)
C30 C31 Ru1 C2 -100.34(14)
C32 C31 Ru1 C2 141.57(15)
C36 C31 Ru1 C28 -152.8(2)
C30 C31 Ru1 C28 80.80(15)
C32 C31 Ru1 C28 -37.28(14)
C36 C31 Ru1 C29 165.2(2)
C30 C31 Ru1 C29 38.77(14)
C32 C31 Ru1 C29 -79.31(16)
C36 C31 Ru1 P1 86.6(2)
C30 C31 Ru1 P1 -39.83(16)
C32 C31 Ru1 P1 -157.92(12)
C36 C31 Ru1 C32 -115.5(3)
C30 C31 Ru1 C32 118.1(2)
C36 C31 Ru1 P2 -96.8(2)
C30 C31 Ru1 P2 136.81(12)
C32 C31 Ru1 P2 18.72(18)
C3 P1 Ru1 C1 12.67(10)
C4 P1 Ru1 C1 114.64(11)
C7 P1 Ru1 C1 -104.06(12)
C3 P1 Ru1 C30 -107.07(11)
C4 P1 Ru1 C30 -5.10(11)
C7 P1 Ru1 C30 136.21(12)
C3 P1 Ru1 C2 -12.39(11)
C4 P1 Ru1 C2 89.58(12)
C7 P1 Ru1 C2 -129.12(12)
C3 P1 Ru1 C28 -165.00(12)
C4 P1 Ru1 C28 -63.03(12)
C7 P1 Ru1 C28 78.27(13)
C3 P1 Ru1 C29 -144.45(11)
C4 P1 Ru1 C29 -42.48(11)
C7 P1 Ru1 C29 98.82(12)
C3 P1 Ru1 C31 -84.35(11)
C4 P1 Ru1 C31 17.62(12)
C7 P1 Ru1 C31 158.92(13)
C3 P1 Ru1 C32 -118.63(18)
C4 P1 Ru1 C32 -16.66(18)
C7 P1 Ru1 C32 124.65(19)
C3 P1 Ru1 P2 98.08(9)
C4 P1 Ru1 P2 -159.95(9)
C7 P1 Ru1 P2 -18.65(11)
C33 C32 Ru1 C1 33.6(2)
C31 C32 Ru1 C1 -79.75(15)
C28 C32 Ru1 C1 162.62(14)
C33 C32 Ru1 C30 150.4(3)
C31 C32 Ru1 C30 37.10(14)
C28 C32 Ru1 C30 -80.53(15)
C33 C32 Ru1 C2 68.6(2)
C31 C32 Ru1 C2 -44.78(17)
C28 C32 Ru1 C2 -162.41(14)
C33 C32 Ru1 C28 -129.0(3)
C31 C32 Ru1 C28 117.6(2)
C33 C32 Ru1 C29 -166.9(3)
C31 C32 Ru1 C29 79.79(15)
C28 C32 Ru1 C29 -37.83(14)
C33 C32 Ru1 C31 113.3(3)
C28 C32 Ru1 C31 -117.6(2)
C33 C32 Ru1 P1 163.58(16)
C31 C32 Ru1 P1 50.2(2)
C28 C32 Ru1 P1 -67.4(2)
C33 C32 Ru1 P2 -53.2(2)
C31 C32 Ru1 P2 -166.57(13)
C28 C32 Ru1 P2 75.80(14)
C10 P2 Ru1 C1 -86.55(11)
C16 P2 Ru1 C1 158.72(10)
C22 P2 Ru1 C1 32.07(11)
C10 P2 Ru1 C30 60.74(16)
C16 P2 Ru1 C30 -53.99(15)
C22 P2 Ru1 C30 179.36(15)
C10 P2 Ru1 C2 -111.29(11)
C16 P2 Ru1 C2 133.98(10)
C22 P2 Ru1 C2 7.33(11)
C10 P2 Ru1 C28 50.03(12)
C16 P2 Ru1 C28 -64.70(11)
C22 P2 Ru1 C28 168.65(11)
C10 P2 Ru1 C29 76.79(12)
C16 P2 Ru1 C29 -37.94(11)
C22 P2 Ru1 C29 -164.59(11)
C10 P2 Ru1 C31 3.54(13)
C16 P2 Ru1 C31 -111.19(12)
C22 P2 Ru1 C31 122.16(12)
C10 P2 Ru1 P1 -179.19(10)
C16 P2 Ru1 P1 66.08(8)
C22 P2 Ru1 P1 -60.57(9)
C10 P2 Ru1 C32 14.59(11)
C16 P2 Ru1 C32 -100.14(11)
C22 P2 Ru1 C32 133.21(11)
